data_4025176
loop_
_publ_author_name
'Jared F. Mike'
'Jeremy J. Inteman'
'Arkady Ellern'
'Malika Jeffries-EL'

_publ_section_title
;
 Facile Synthesis of 2,6-Disubstituted Benzobisthiazoles: Functional
 Monomers for the Design of Organic Semiconductors
;
_journal_name_full 'Journal of Organic Chemistry'
_journal_page_first 495
_journal_page_last 497
_journal_paper_doi 10.1021/jo9023864
_journal_volume 75
_journal_year 2010
_chemical_formula_sum 'C18 H24 N2 O6 P2 S2'
_chemical_formula_weight 490.45
_chemical_name_systematic
; 
 ? 
;
_space_group_IT_number 2
_symmetry_cell_setting triclinic
_symmetry_space_group_name_Hall '-P 1'
_symmetry_space_group_name_H-M 'P -1'
_atom_sites_solution_hydrogens geom
_atom_sites_solution_primary direct
_atom_sites_solution_secondary difmap
_audit_creation_method SHELXL-97
_cell_angle_alpha 101.6930(10)
_cell_angle_beta 112.5340(10)
_cell_angle_gamma 103.4750(10)
_cell_formula_units_Z 1
_cell_length_a 7.9438(6)
_cell_length_b 8.8059(12)
_cell_length_c 9.4063(7)
_cell_measurement_reflns_used 3818
_cell_measurement_temperature 153(2)
_cell_measurement_theta_max 30.60
_cell_measurement_theta_min 2.48
_cell_volume 558.93(10)
_computing_cell_refinement 'Bruker SAINT'
_computing_data_collection 'Bruker APEX2'
_computing_data_reduction 'Bruker SAINT'
_computing_molecular_graphics 'Bruker SHELXTL'
_computing_publication_material 'Bruker SHELXTL'
_computing_structure_refinement 'SHELXL-97 (Sheldrick, 2008)'
_computing_structure_solution 'SHELXS-97 (Sheldrick, 2008)'
_diffrn_ambient_temperature 153(2)
_diffrn_measured_fraction_theta_full 0.974
_diffrn_measured_fraction_theta_max 0.974
_diffrn_measurement_device_type 'Bruker APEX-II CCD'
_diffrn_measurement_method '\f and \w scans'
_diffrn_radiation_monochromator graphite
_diffrn_radiation_source 'fine-focus sealed tube'
_diffrn_radiation_type MoK\a
_diffrn_radiation_wavelength 0.71073
_diffrn_reflns_av_R_equivalents 0.0150
_diffrn_reflns_av_sigmaI/netI 0.0217
_diffrn_reflns_limit_h_max 11
_diffrn_reflns_limit_h_min -11
_diffrn_reflns_limit_k_max 12
_diffrn_reflns_limit_k_min -12
_diffrn_reflns_limit_l_max 13
_diffrn_reflns_limit_l_min -13
_diffrn_reflns_number 6652
_diffrn_reflns_theta_full 30.61
_diffrn_reflns_theta_max 30.61
_diffrn_reflns_theta_min 2.48
_exptl_absorpt_coefficient_mu 0.419
_exptl_absorpt_correction_T_max 0.9633
_exptl_absorpt_correction_T_min 0.9172
_exptl_absorpt_correction_type none
_exptl_crystal_colour yellow
_exptl_crystal_density_diffrn 1.457
_exptl_crystal_density_meas 0
_exptl_crystal_density_method 'not measured'
_exptl_crystal_description plate
_exptl_crystal_F_000 256
_exptl_crystal_size_max 0.21
_exptl_crystal_size_mid 0.14
_exptl_crystal_size_min 0.09
_refine_diff_density_max 0.923
_refine_diff_density_min -0.819
_refine_diff_density_rms 0.076
_refine_ls_extinction_method none
_refine_ls_goodness_of_fit_ref 1.041
_refine_ls_hydrogen_treatment mixed
_refine_ls_matrix_type full
_refine_ls_number_parameters 138
_refine_ls_number_reflns 3361
_refine_ls_number_restraints 0
_refine_ls_restrained_S_all 1.041
_refine_ls_R_factor_all 0.0424
_refine_ls_R_factor_gt 0.0375
_refine_ls_shift/su_max 0.000
_refine_ls_shift/su_mean 0.000
_refine_ls_structure_factor_coef Fsqd
_refine_ls_weighting_details 'calc w=1/[\s^2^(Fo^2^)+(0.0705P)^2^+0.2848P] where P=(Fo^2^+2Fc^2^)/3'
_refine_ls_weighting_scheme calc
_refine_ls_wR_factor_gt 0.1120
_refine_ls_wR_factor_ref 0.1166
_reflns_number_gt 2971
_reflns_number_total 3361
_reflns_threshold_expression >2sigma(I)
_cod_data_source_file jo9023864_si_005.cif
_cod_data_source_block jef13a
_cod_depositor_comments
;
The following automatic conversions were performed:

'_symmetry_cell_setting' value 'Triclinic' changed to 'triclinic'
according to the built-in table from CIF Core dictionary named
'cif_core.dic' version 2.4.1 from 2010-06-29.

Automatic conversion script
Id: cif_fix_values 1646 2011-03-28 12:23:43Z adriana 
;
_cod_database_code 4025176

loop_
_symmetry_equiv_pos_as_xyz
'x, y, z'
'-x, -y, -z'

loop_
_atom_site_label
_atom_site_type_symbol
_atom_site_fract_x
_atom_site_fract_y
_atom_site_fract_z
_atom_site_U_iso_or_equiv
_atom_site_adp_type
_atom_site_occupancy
_atom_site_symmetry_multiplicity
_atom_site_calc_flag
_atom_site_refinement_flags
_atom_site_disorder_assembly
_atom_site_disorder_group
S1 S 0.54581(6) 0.82211(4) 0.91297(4) 0.02108(11) Uani 1 1 d . . .
P1 P 0.72795(6) 0.93806(5) 0.64609(5) 0.01996(11) Uani 1 1 d . . .
O1 O 0.72463(18) 1.07380(14) 0.78221(14) 0.0258(2) Uani 1 1 d . . .
O2 O 0.91032(18) 0.89414(17) 0.74450(15) 0.0297(3) Uani 1 1 d . . .
O3 O 0.72576(18) 0.98125(15) 0.50267(14) 0.0270(2) Uani 1 1 d . . .
N1 N 0.49800(19) 0.54507(15) 0.71579(15) 0.0202(2) Uani 1 1 d . . .
C1 C 0.9622(3) 1.3339(2) 0.8259(3) 0.0427(5) Uani 1 1 d . . .
H1A H 0.9927 1.2809 0.7439 0.064 Uiso 1 1 calc R . .
H1B H 1.0752 1.4240 0.9084 0.064 Uiso 1 1 calc R . .
H1C H 0.8597 1.3750 0.7773 0.064 Uiso 1 1 calc R . .
C2 C 0.8980(3) 1.2114(2) 0.9013(2) 0.0341(4) Uani 1 1 d . . .
H2A H 1.0017 1.1699 0.9500 0.041 Uiso 1 1 calc R . .
H2B H 0.8722 1.2664 0.9870 0.041 Uiso 1 1 calc R . .
C3 C 0.5167(2) 0.76812(18) 0.59607(17) 0.0209(3) Uani 1 1 d . . .
H3 H 0.4111 0.7256 0.4932 0.025 Uiso 1 1 calc R . .
C4 C 0.5199(2) 0.69854(17) 0.72929(17) 0.0187(3) Uani 1 1 d . . .
C5 C 0.5210(2) 0.65097(16) 0.97757(17) 0.0181(3) Uani 1 1 d . . .
C6 C 0.5250(2) 0.64199(17) 1.12491(17) 0.0202(3) Uani 1 1 d . . .
H6 H 0.5416 0.7338 1.2049 0.024 Uiso 1 1 calc R . .
C7 C 0.4974(2) 0.51249(17) 0.85446(17) 0.0183(3) Uani 1 1 d . . .
C8 C 0.9952(3) 0.6852(3) 0.6054(3) 0.0515(6) Uani 1 1 d . . .
H8A H 0.9976 0.6303 0.6842 0.077 Uiso 1 1 calc R . .
H8B H 1.0883 0.6680 0.5682 0.077 Uiso 1 1 calc R . .
H8C H 0.8679 0.6410 0.5148 0.077 Uiso 1 1 calc R . .
C9 C 1.0443(3) 0.8650(2) 0.6813(2) 0.0326(4) Uani 1 1 d . . .
H9A H 1.1756 0.9109 0.7691 0.039 Uiso 1 1 calc R . .
H9B H 1.0385 0.9201 0.6010 0.039 Uiso 1 1 calc R . .

loop_
_atom_site_aniso_label
_atom_site_aniso_U_11
_atom_site_aniso_U_22
_atom_site_aniso_U_33
_atom_site_aniso_U_23
_atom_site_aniso_U_13
_atom_site_aniso_U_12
S1 0.0341(2) 0.01403(17) 0.01885(18) 0.00585(13) 0.01485(15) 0.00920(14)
P1 0.0262(2) 0.01933(19) 0.01989(19) 0.00973(14) 0.01320(15) 0.00950(15)
O1 0.0329(6) 0.0187(5) 0.0259(5) 0.0048(4) 0.0160(5) 0.0066(4)
O2 0.0318(6) 0.0396(7) 0.0298(6) 0.0183(5) 0.0179(5) 0.0202(5)
O3 0.0352(6) 0.0292(6) 0.0260(6) 0.0158(5) 0.0188(5) 0.0127(5)
N1 0.0296(6) 0.0165(5) 0.0165(5) 0.0054(4) 0.0127(5) 0.0073(5)
C1 0.0407(10) 0.0286(9) 0.0442(11) 0.0054(8) 0.0167(9) -0.0030(8)
C2 0.0400(9) 0.0240(8) 0.0259(8) 0.0031(6) 0.0073(7) 0.0072(7)
C3 0.0284(7) 0.0185(6) 0.0165(6) 0.0076(5) 0.0104(5) 0.0071(5)
C4 0.0235(6) 0.0169(6) 0.0164(6) 0.0050(5) 0.0102(5) 0.0062(5)
C5 0.0250(6) 0.0135(6) 0.0175(6) 0.0049(5) 0.0114(5) 0.0065(5)
C6 0.0306(7) 0.0149(6) 0.0178(6) 0.0044(5) 0.0139(5) 0.0082(5)
C7 0.0246(6) 0.0154(6) 0.0165(6) 0.0047(5) 0.0112(5) 0.0067(5)
C8 0.0429(11) 0.0389(11) 0.0572(14) -0.0076(10) 0.0223(10) 0.0083(9)
C9 0.0282(8) 0.0334(9) 0.0443(10) 0.0155(8) 0.0211(7) 0.0139(7)

loop_
_atom_type_symbol
_atom_type_description
_atom_type_scat_dispersion_real
_atom_type_scat_dispersion_imag
_atom_type_scat_source
C C 0.0033 0.0016 'International Tables Vol C Tables 4.2.6.8 and 6.1.1.4'
H H 0.0000 0.0000 'International Tables Vol C Tables 4.2.6.8 and 6.1.1.4'
N N 0.0061 0.0033 'International Tables Vol C Tables 4.2.6.8 and 6.1.1.4'
O O 0.0106 0.0060 'International Tables Vol C Tables 4.2.6.8 and 6.1.1.4'
P P 0.1023 0.0942 'International Tables Vol C Tables 4.2.6.8 and 6.1.1.4'
S S 0.1246 0.1234 'International Tables Vol C Tables 4.2.6.8 and 6.1.1.4'

loop_
_geom_angle_atom_site_label_1
_geom_angle_atom_site_label_2
_geom_angle_atom_site_label_3
_geom_angle
_geom_angle_site_symmetry_1
_geom_angle_site_symmetry_3
_geom_angle_publ_flag
C5 S1 C4 89.40(7) . . ?
O3 P1 O2 114.86(7) . . ?
O3 P1 O1 116.72(7) . . ?
O2 P1 O1 102.70(7) . . ?
O3 P1 C3 112.46(7) . . ?
O2 P1 C3 107.15(7) . . ?
O1 P1 C3 101.57(7) . . ?
C2 O1 P1 122.17(12) . . ?
C9 O2 P1 122.48(11) . . ?
C4 N1 C7 111.01(12) . . ?
C2 C1 H1A 109.5 . . ?
C2 C1 H1B 109.5 . . ?
H1A C1 H1B 109.5 . . ?
C2 C1 H1C 109.5 . . ?
H1A C1 H1C 109.5 . . ?
H1B C1 H1C 109.5 . . ?
O1 C2 C1 111.78(15) . . ?
O1 C2 H2A 109.3 . . ?
C1 C2 H2A 109.3 . . ?
O1 C2 H2B 109.3 . . ?
C1 C2 H2B 109.3 . . ?
H2A C2 H2B 107.9 . . ?
C4 C3 P1 116.22(10) . . ?
C4 C3 H3 121.9 . . ?
P1 C3 H3 121.9 . . ?
N1 C4 C3 123.16(13) . . ?
N1 C4 S1 115.87(11) . . ?
C3 C4 S1 120.94(10) . . ?
C6 C5 C7 122.78(12) . . ?
C6 C5 S1 128.21(11) . . ?
C7 C5 S1 109.00(10) . . ?
C5 C6 C7 116.14(12) . 2_667 ?
C5 C6 H6 121.9 . . ?
C7 C6 H6 121.9 2_667 . ?
N1 C7 C6 124.21(12) . 2_667 ?
N1 C7 C5 114.72(12) . . ?
C6 C7 C5 121.07(12) 2_667 . ?
C9 C8 H8A 109.5 . . ?
C9 C8 H8B 109.5 . . ?
H8A C8 H8B 109.5 . . ?
C9 C8 H8C 109.5 . . ?
H8A C8 H8C 109.5 . . ?
H8B C8 H8C 109.5 . . ?
O2 C9 C8 110.59(16) . . ?
O2 C9 H9A 109.5 . . ?
C8 C9 H9A 109.5 . . ?
O2 C9 H9B 109.5 . . ?
C8 C9 H9B 109.5 . . ?
H9A C9 H9B 108.1 . . ?

loop_
_geom_bond_atom_site_label_1
_geom_bond_atom_site_label_2
_geom_bond_distance
_geom_bond_site_symmetry_2
_geom_bond_publ_flag
S1 C5 1.7331(14) . ?
S1 C4 1.7530(14) . ?
P1 O3 1.4690(11) . ?
P1 O2 1.5760(13) . ?
P1 O1 1.5777(12) . ?
P1 C3 1.7933(16) . ?
O1 C2 1.452(2) . ?
O2 C9 1.450(2) . ?
N1 C4 1.2948(18) . ?
N1 C7 1.3928(17) . ?
C1 C2 1.502(3) . ?
C1 H1A 0.9600 . ?
C1 H1B 0.9600 . ?
C1 H1C 0.9600 . ?
C2 H2A 0.9700 . ?
C2 H2B 0.9700 . ?
C3 C4 1.4967(19) . ?
C3 H3 0.9300 . ?
C5 C6 1.3928(18) . ?
C5 C7 1.4206(19) . ?
C6 C7 1.3930(19) 2_667 ?
C6 H6 0.9300 . ?
C7 C6 1.3930(19) 2_667 ?
C8 C9 1.487(3) . ?
C8 H8A 0.9600 . ?
C8 H8B 0.9600 . ?
C8 H8C 0.9600 . ?
C9 H9A 0.9700 . ?
C9 H9B 0.9700 . ?
